data_4037177
loop_
_publ_author_name
'Hahn, Sebastian'
'Geyer, Florian L.'
'Koser, Silke'
'Tverskoy, Olena'
'Rominger, Frank'
'Bunz, Uwe H. F.'

_publ_section_title
;
 Bent N-Heteroarenes.
;
_journal_issue 18
_journal_name_full 'The Journal of organic chemistry'
_journal_page_first 8485
_journal_page_last 8494
_journal_paper_doi 10.1021/acs.joc.6b01654
_journal_volume 81
_journal_year 2016
_chemical_formula_sum 'C37 H50 N2 Si2'
_chemical_formula_weight 578.97
_space_group_crystal_system monoclinic
_space_group_IT_number 14
_space_group_name_Hall '-P 2ybc'
_space_group_name_H-M_alt 'P 1 21/c 1'
_atom_sites_solution_hydrogens geom
_audit_creation_method SHELXL-2014/7
_cell_angle_alpha 90
_cell_angle_beta 96.813(2)
_cell_angle_gamma 90
_cell_formula_units_Z 4
_cell_length_a 8.8801(10)
_cell_length_b 18.143(2)
_cell_length_c 21.186(3)
_cell_measurement_reflns_used 5915
_cell_measurement_temperature 200(2)
_cell_measurement_theta_max 29.06
_cell_measurement_theta_min 2.57
_cell_volume 3389.2(7)
_computing_cell_refinement 'Bruker SAINT'
_computing_data_collection 'Bruker APEX2'
_computing_data_reduction 'Bruker SAINT'
_computing_molecular_graphics 'Bruker SHELXTL'
_computing_publication_material 'Bruker SHELXTL'
_computing_structure_refinement 'SHELXL-2014/7 (Sheldrick, 2014)'
_computing_structure_solution 'SHELXS-97 (Sheldrick 2008)'
_diffrn_ambient_temperature 200(2)
_diffrn_measured_fraction_theta_full 1.000
_diffrn_measured_fraction_theta_max 0.973
_diffrn_measurement_device_type 'Bruker APEX area detector'
_diffrn_measurement_method '\f and \w scans'
_diffrn_radiation_type MoK\a
_diffrn_radiation_wavelength 0.71073
_diffrn_reflns_av_R_equivalents 0.0490
_diffrn_reflns_av_unetI/netI 0.0558
_diffrn_reflns_Laue_measured_fraction_full 1.000
_diffrn_reflns_Laue_measured_fraction_max 0.973
_diffrn_reflns_limit_h_max 12
_diffrn_reflns_limit_h_min -11
_diffrn_reflns_limit_k_max 24
_diffrn_reflns_limit_k_min -22
_diffrn_reflns_limit_l_max 28
_diffrn_reflns_limit_l_min -19
_diffrn_reflns_number 34016
_diffrn_reflns_point_group_measured_fraction_full 1.000
_diffrn_reflns_point_group_measured_fraction_max 0.973
_diffrn_reflns_theta_full 25.242
_diffrn_reflns_theta_max 29.188
_diffrn_reflns_theta_min 1.936
_diffrn_source 'sealed tube'
_exptl_absorpt_coefficient_mu 0.132
_exptl_absorpt_correction_T_max 0.9595
_exptl_absorpt_correction_T_min 0.8991
_exptl_absorpt_correction_type multi-scan
_exptl_crystal_colour yellow
_exptl_crystal_density_diffrn 1.135
_exptl_crystal_description octahedron
_exptl_crystal_F_000 1256
_exptl_crystal_size_max 0.390
_exptl_crystal_size_mid 0.170
_exptl_crystal_size_min 0.130
_refine_diff_density_max 0.471
_refine_diff_density_min -0.429
_refine_diff_density_rms 0.062
_refine_ls_extinction_method none
_refine_ls_goodness_of_fit_ref 1.045
_refine_ls_hydrogen_treatment constr
_refine_ls_matrix_type full
_refine_ls_number_parameters 382
_refine_ls_number_reflns 8932
_refine_ls_number_restraints 0
_refine_ls_restrained_S_all 1.045
_refine_ls_R_factor_all 0.0829
_refine_ls_R_factor_gt 0.0557
_refine_ls_shift/su_max 0.001
_refine_ls_shift/su_mean 0.000
_refine_ls_structure_factor_coef Fsqd
_refine_ls_weighting_details 'w=1/[\s^2^(Fo^2^)+(0.0336P)^2^+2.6563P] where P=(Fo^2^+2Fc^2^)/3'
_refine_ls_weighting_scheme calc
_refine_ls_wR_factor_gt 0.1103
_refine_ls_wR_factor_ref 0.1278
_reflns_Friedel_coverage 0.000
_reflns_number_gt 6654
_reflns_number_total 8932
_reflns_threshold_expression 'I > 2\s(I)'
_cod_data_source_file jo6b01654_si_003.cif
_cod_data_source_block seh6
_cod_original_cell_volume 3389.3(7)
_cod_original_sg_symbol_H-M 'P 21/c'
_cod_database_code 4037177
_shelx_shelxl_version_number 2014/7
_shelx_space_group_comment
; 
The symmetry employed for this shelxl refinement is uniquely defined 
by the following loop, which should always be used as a source of 
symmetry information in preference to the above space-group names. 
They are only intended as comments. 
;
_shelx_estimated_absorpt_t_min 0.950
_shelx_estimated_absorpt_t_max 0.983

loop_
_space_group_symop_operation_xyz
'x, y, z'
'-x, y+1/2, -z+1/2'
'-x, -y, -z'
'x, -y-1/2, z-1/2'

loop_
_atom_site_label
_atom_site_type_symbol
_atom_site_fract_x
_atom_site_fract_y
_atom_site_fract_z
_atom_site_U_iso_or_equiv
_atom_site_adp_type
_atom_site_occupancy
_atom_site_site_symmetry_order
_atom_site_calc_flag
_atom_site_refinement_flags_posn
_atom_site_refinement_flags_adp
Si1 Si 0.64396(6) 0.88039(3) 0.63145(3) 0.02091(12) Uani 1 1 d . .
Si2 Si 0.73775(6) 0.23742(3) 0.69081(3) 0.01816(12) Uani 1 1 d . .
C1 C 0.6526(2) 0.71490(11) 0.65551(9) 0.0212(4) Uani 1 1 d . .
C2 C 0.6502(2) 0.78036(11) 0.64602(10) 0.0246(4) Uani 1 1 d . .
C3 C 0.6905(2) 0.40402(10) 0.69187(9) 0.0187(4) Uani 1 1 d . .
C4 C 0.7085(2) 0.33782(11) 0.69419(9) 0.0208(4) Uani 1 1 d . .
C11 C 0.6557(2) 0.63681(10) 0.66659(9) 0.0192(4) Uani 1 1 d . .
C12 C 0.56000(19) 0.58913(10) 0.62650(9) 0.0180(4) Uani 1 1 d . .
N13 N 0.46165(17) 0.62083(9) 0.57863(7) 0.0192(3) Uani 1 1 d . .
C14 C 0.3758(2) 0.57404(10) 0.54477(9) 0.0193(4) Uani 1 1 d . .
C15 C 0.2586(2) 0.59159(11) 0.48896(9) 0.0217(4) Uani 1 1 d . .
H15A H 0.1800 0.6255 0.5014 0.026 Uiso 1 1 calc R U
H15B H 0.3061 0.6136 0.4534 0.026 Uiso 1 1 calc R U
C16 C 0.1936(2) 0.51694(11) 0.47154(9) 0.0206(4) Uani 1 1 d . .
C17 C 0.0779(2) 0.49853(12) 0.42333(9) 0.0242(4) Uani 1 1 d . .
H17 H 0.0283 0.5354 0.3967 0.029 Uiso 1 1 calc R U
C18 C 0.0380(2) 0.42529(12) 0.41561(9) 0.0265(4) Uani 1 1 d . .
H18 H -0.0403 0.4121 0.3831 0.032 Uiso 1 1 calc R U
C19 C 0.1087(2) 0.37030(12) 0.45403(10) 0.0258(4) Uani 1 1 d . .
H19 H 0.0784 0.3204 0.4474 0.031 Uiso 1 1 calc R U
C20 C 0.2239(2) 0.38772(11) 0.50224(9) 0.0225(4) Uani 1 1 d . .
H20 H 0.2727 0.3505 0.5288 0.027 Uiso 1 1 calc R U
C21 C 0.26480(19) 0.46133(10) 0.51015(9) 0.0190(4) Uani 1 1 d . .
C22 C 0.37948(19) 0.49623(10) 0.55544(8) 0.0176(4) Uani 1 1 d . .
N23 N 0.47453(16) 0.46400(8) 0.59983(7) 0.0180(3) Uani 1 1 d . .
C24 C 0.56744(19) 0.51177(10) 0.63644(8) 0.0166(3) Uani 1 1 d . .
C25 C 0.67369(19) 0.48216(10) 0.68605(9) 0.0171(4) Uani 1 1 d . .
C26 C 0.7615(2) 0.53050(10) 0.72579(9) 0.0192(4) Uani 1 1 d . .
H26 H 0.8287 0.5115 0.7602 0.023 Uiso 1 1 calc R U
C27 C 0.7524(2) 0.60629(10) 0.71598(9) 0.0203(4) Uani 1 1 d . .
H27 H 0.8141 0.6380 0.7438 0.024 Uiso 1 1 calc R U
C31 C 0.7647(2) 0.92414(11) 0.70060(9) 0.0231(4) Uani 1 1 d . .
H31 H 0.7713 0.9781 0.6917 0.028 Uiso 1 1 calc R U
C32 C 0.9262(2) 0.89335(13) 0.70907(11) 0.0313(5) Uani 1 1 d . .
H32A H 0.9836 0.9158 0.7465 0.047 Uiso 1 1 calc R U
H32B H 0.9758 0.9047 0.6713 0.047 Uiso 1 1 calc R U
H32C H 0.9227 0.8398 0.7148 0.047 Uiso 1 1 calc R U
C33 C 0.6937(2) 0.91521(13) 0.76263(10) 0.0309(5) Uani 1 1 d . .
H33A H 0.7602 0.9375 0.7977 0.046 Uiso 1 1 calc R U
H33B H 0.6808 0.8627 0.7713 0.046 Uiso 1 1 calc R U
H33C H 0.5946 0.9397 0.7586 0.046 Uiso 1 1 calc R U
C34 C 0.4389(2) 0.90927(11) 0.62865(10) 0.0252(4) Uani 1 1 d . .
H34 H 0.4040 0.8938 0.6698 0.030 Uiso 1 1 calc R U
C35 C 0.4178(3) 0.99284(12) 0.62356(11) 0.0331(5) Uani 1 1 d . .
H35A H 0.3107 1.0051 0.6249 0.050 Uiso 1 1 calc R U
H35B H 0.4495 1.0101 0.5834 0.050 Uiso 1 1 calc R U
H35C H 0.4796 1.0168 0.6591 0.050 Uiso 1 1 calc R U
C36 C 0.3369(2) 0.86986(12) 0.57561(11) 0.0325(5) Uani 1 1 d . .
H36A H 0.2304 0.8813 0.5793 0.049 Uiso 1 1 calc R U
H36B H 0.3527 0.8165 0.5794 0.049 Uiso 1 1 calc R U
H36C H 0.3623 0.8866 0.5342 0.049 Uiso 1 1 calc R U
C37 C 0.7190(2) 0.90009(12) 0.55310(10) 0.0271(4) Uani 1 1 d . .
H37 H 0.6292 0.9002 0.5198 0.033 Uiso 1 1 calc R U
C38 C 0.7915(3) 0.97701(13) 0.55175(11) 0.0362(5) Uani 1 1 d . .
H38A H 0.8164 0.9874 0.5088 0.054 Uiso 1 1 calc R U
H38B H 0.8842 0.9785 0.5818 0.054 Uiso 1 1 calc R U
H38C H 0.7199 1.0141 0.5637 0.054 Uiso 1 1 calc R U
C39 C 0.8280(3) 0.84132(13) 0.53326(11) 0.0354(5) Uani 1 1 d . .
H39A H 0.8612 0.8549 0.4923 0.053 Uiso 1 1 calc R U
H39B H 0.7761 0.7936 0.5292 0.053 Uiso 1 1 calc R U
H39C H 0.9164 0.8378 0.5655 0.053 Uiso 1 1 calc R U
C41 C 0.5846(2) 0.19911(11) 0.63026(9) 0.0222(4) Uani 1 1 d . .
H41 H 0.6099 0.1464 0.6227 0.027 Uiso 1 1 calc R U
C42 C 0.5756(3) 0.23928(13) 0.56625(10) 0.0329(5) Uani 1 1 d . .
H42A H 0.4989 0.2156 0.5358 0.049 Uiso 1 1 calc R U
H42B H 0.6745 0.2370 0.5501 0.049 Uiso 1 1 calc R U
H42C H 0.5477 0.2909 0.5719 0.049 Uiso 1 1 calc R U
C43 C 0.4283(2) 0.20096(13) 0.65413(11) 0.0316(5) Uani 1 1 d . .
H43A H 0.3524 0.1803 0.6216 0.047 Uiso 1 1 calc R U
H43B H 0.4014 0.2520 0.6629 0.047 Uiso 1 1 calc R U
H43C H 0.4311 0.1718 0.6932 0.047 Uiso 1 1 calc R U
C44 C 0.7185(2) 0.19811(10) 0.77183(9) 0.0209(4) Uani 1 1 d . .
H44 H 0.6149 0.2117 0.7819 0.025 Uiso 1 1 calc R U
C45 C 0.8314(2) 0.23108(12) 0.82481(10) 0.0277(4) Uani 1 1 d . .
H45A H 0.8080 0.2130 0.8661 0.042 Uiso 1 1 calc R U
H45B H 0.8235 0.2850 0.8237 0.042 Uiso 1 1 calc R U
H45C H 0.9347 0.2164 0.8184 0.042 Uiso 1 1 calc R U
C46 C 0.7270(2) 0.11379(11) 0.77321(10) 0.0242(4) Uani 1 1 d . .
H46A H 0.7036 0.0959 0.8146 0.036 Uiso 1 1 calc R U
H46B H 0.8293 0.0980 0.7664 0.036 Uiso 1 1 calc R U
H46C H 0.6534 0.0936 0.7395 0.036 Uiso 1 1 calc R U
C47 C 0.9354(2) 0.22105(11) 0.66797(10) 0.0220(4) Uani 1 1 d . .
H47 H 1.0063 0.2231 0.7083 0.026 Uiso 1 1 calc R U
C48 C 0.9534(2) 0.14383(11) 0.63966(10) 0.0278(4) Uani 1 1 d . .
H48A H 1.0599 0.1357 0.6337 0.042 Uiso 1 1 calc R U
H48B H 0.8904 0.1402 0.5985 0.042 Uiso 1 1 calc R U
H48C H 0.9213 0.1065 0.6687 0.042 Uiso 1 1 calc R U
C49 C 0.9902(2) 0.27967(12) 0.62356(11) 0.0316(5) Uani 1 1 d . .
H49A H 1.0963 0.2701 0.6177 0.047 Uiso 1 1 calc R U
H49B H 0.9818 0.3286 0.6424 0.047 Uiso 1 1 calc R U
H49C H 0.9276 0.2777 0.5823 0.047 Uiso 1 1 calc R U

loop_
_atom_site_aniso_label
_atom_site_aniso_U_11
_atom_site_aniso_U_22
_atom_site_aniso_U_33
_atom_site_aniso_U_23
_atom_site_aniso_U_13
_atom_site_aniso_U_12
Si1 0.0240(3) 0.0144(3) 0.0250(3) 0.0022(2) 0.0057(2) 0.0009(2)
Si2 0.0190(2) 0.0128(3) 0.0232(3) 0.0005(2) 0.00475(19) 0.00083(18)
C1 0.0230(9) 0.0188(10) 0.0228(10) -0.0014(8) 0.0070(7) -0.0011(7)
C2 0.0269(9) 0.0205(10) 0.0272(10) 0.0007(8) 0.0070(8) -0.0001(8)
C3 0.0195(8) 0.0166(9) 0.0205(9) 0.0005(7) 0.0040(7) -0.0001(7)
C4 0.0200(8) 0.0204(10) 0.0224(10) 0.0001(8) 0.0039(7) -0.0009(7)
C11 0.0224(8) 0.0146(9) 0.0223(9) -0.0007(7) 0.0094(7) 0.0003(7)
C12 0.0184(8) 0.0181(9) 0.0188(9) 0.0017(7) 0.0084(7) 0.0022(7)
N13 0.0197(7) 0.0186(8) 0.0200(8) 0.0018(6) 0.0058(6) 0.0028(6)
C14 0.0201(8) 0.0178(9) 0.0216(9) 0.0037(7) 0.0090(7) 0.0019(7)
C15 0.0230(9) 0.0196(10) 0.0228(10) 0.0046(8) 0.0042(7) 0.0036(7)
C16 0.0190(8) 0.0239(10) 0.0205(9) 0.0007(8) 0.0088(7) 0.0012(7)
C17 0.0208(9) 0.0312(11) 0.0215(10) 0.0028(8) 0.0059(7) 0.0026(8)
C18 0.0220(9) 0.0351(12) 0.0227(10) -0.0047(9) 0.0042(7) -0.0011(8)
C19 0.0238(9) 0.0265(11) 0.0276(11) -0.0044(8) 0.0052(8) -0.0022(8)
C20 0.0205(8) 0.0227(10) 0.0252(10) -0.0006(8) 0.0067(7) 0.0004(7)
C21 0.0172(8) 0.0213(10) 0.0196(9) 0.0004(7) 0.0065(7) 0.0007(7)
C22 0.0163(8) 0.0208(10) 0.0170(9) -0.0011(7) 0.0068(6) -0.0004(7)
N23 0.0189(7) 0.0170(8) 0.0193(8) 0.0000(6) 0.0071(6) -0.0003(6)
C24 0.0167(8) 0.0180(9) 0.0159(8) -0.0005(7) 0.0056(6) -0.0007(6)
C25 0.0187(8) 0.0145(9) 0.0192(9) -0.0001(7) 0.0069(7) -0.0001(7)
C26 0.0215(8) 0.0175(9) 0.0184(9) 0.0005(7) 0.0019(7) 0.0014(7)
C27 0.0236(9) 0.0179(10) 0.0197(9) -0.0029(7) 0.0038(7) -0.0029(7)
C31 0.0257(9) 0.0165(10) 0.0278(10) 0.0023(8) 0.0060(8) 0.0011(7)
C32 0.0242(10) 0.0348(13) 0.0348(12) -0.0009(10) 0.0026(8) -0.0014(9)
C33 0.0334(11) 0.0321(12) 0.0280(11) -0.0007(9) 0.0077(9) -0.0009(9)
C34 0.0261(9) 0.0200(10) 0.0298(11) 0.0028(8) 0.0045(8) 0.0026(8)
C35 0.0356(11) 0.0233(11) 0.0392(13) -0.0004(9) -0.0002(10) 0.0088(9)
C36 0.0294(10) 0.0291(12) 0.0385(13) 0.0020(10) 0.0015(9) -0.0031(9)
C37 0.0310(10) 0.0244(11) 0.0264(10) 0.0022(8) 0.0050(8) -0.0021(8)
C38 0.0479(13) 0.0280(12) 0.0347(12) 0.0065(10) 0.0128(10) -0.0065(10)
C39 0.0402(12) 0.0370(13) 0.0314(12) -0.0017(10) 0.0141(10) 0.0026(10)
C41 0.0239(9) 0.0143(9) 0.0289(10) -0.0006(8) 0.0045(8) -0.0002(7)
C42 0.0354(11) 0.0360(13) 0.0259(11) -0.0012(9) -0.0018(9) -0.0082(10)
C43 0.0227(9) 0.0370(13) 0.0351(12) 0.0009(10) 0.0030(8) -0.0027(9)
C44 0.0222(9) 0.0164(9) 0.0250(10) 0.0013(8) 0.0067(7) 0.0024(7)
C45 0.0353(11) 0.0234(11) 0.0251(10) 0.0002(8) 0.0062(8) -0.0006(8)
C46 0.0270(9) 0.0192(10) 0.0265(10) 0.0034(8) 0.0039(8) -0.0003(8)
C47 0.0210(9) 0.0192(10) 0.0262(10) 0.0005(8) 0.0042(7) 0.0021(7)
C48 0.0285(10) 0.0224(11) 0.0345(12) -0.0015(9) 0.0126(8) 0.0028(8)
C49 0.0259(10) 0.0280(12) 0.0431(13) 0.0077(10) 0.0139(9) 0.0010(8)

loop_
_atom_type_symbol
_atom_type_description
_atom_type_scat_dispersion_real
_atom_type_scat_dispersion_imag
_atom_type_scat_source
C C 0.0033 0.0016 'International Tables Vol C Tables 4.2.6.8 and 6.1.1.4'
H H 0.0000 0.0000 'International Tables Vol C Tables 4.2.6.8 and 6.1.1.4'
N N 0.0061 0.0033 'International Tables Vol C Tables 4.2.6.8 and 6.1.1.4'
Si Si 0.0817 0.0704 'International Tables Vol C Tables 4.2.6.8 and 6.1.1.4'

loop_
_geom_angle_atom_site_label_1
_geom_angle_atom_site_label_2
_geom_angle_atom_site_label_3
_geom_angle
C2 Si1 C31 106.37(9)
C2 Si1 C34 106.76(9)
C31 Si1 C34 111.41(9)
C2 Si1 C37 109.04(9)
C31 Si1 C37 112.01(9)
C34 Si1 C37 110.98(9)
C4 Si2 C44 108.07(9)
C4 Si2 C41 107.27(9)
C44 Si2 C41 110.11(9)
C4 Si2 C47 107.67(9)
C44 Si2 C47 111.04(9)
C41 Si2 C47 112.48(9)
C2 C1 C11 179.8(2)
C1 C2 Si1 179.31(18)
C4 C3 C25 176.8(2)
C3 C4 Si2 175.34(18)
C27 C11 C12 118.70(17)
C27 C11 C1 121.01(17)
C12 C11 C1 120.28(17)
N13 C12 C24 122.29(17)
N13 C12 C11 117.77(17)
C24 C12 C11 119.94(16)
C14 N13 C12 114.29(16)
N13 C14 C22 123.88(17)
N13 C14 C15 126.74(17)
C22 C14 C15 109.38(16)
C16 C15 C14 102.19(15)
C16 C15 H15A 111.3
C14 C15 H15A 111.3
C16 C15 H15B 111.3
C14 C15 H15B 111.3
H15A C15 H15B 109.2
C17 C16 C21 119.68(18)
C17 C16 C15 128.47(18)
C21 C16 C15 111.85(16)
C18 C17 C16 118.17(19)
C18 C17 H17 120.9
C16 C17 H17 120.9
C17 C18 C19 121.99(18)
C17 C18 H18 119.0
C19 C18 H18 119.0
C18 C19 C20 120.54(19)
C18 C19 H19 119.7
C20 C19 H19 119.7
C21 C20 C19 117.73(19)
C21 C20 H20 121.1
C19 C20 H20 121.1
C20 C21 C16 121.89(17)
C20 C21 C22 130.47(17)
C16 C21 C22 107.64(16)
N23 C22 C14 123.33(17)
N23 C22 C21 127.78(17)
C14 C22 C21 108.89(16)
C22 N23 C24 114.39(16)
N23 C24 C12 121.78(16)
N23 C24 C25 118.56(16)
C12 C24 C25 119.66(16)
C26 C25 C3 121.91(17)
C26 C25 C24 118.80(17)
C3 C25 C24 119.24(16)
C25 C26 C27 121.00(17)
C25 C26 H26 119.5
C27 C26 H26 119.5
C11 C27 C26 121.77(17)
C11 C27 H27 119.1
C26 C27 H27 119.1
C32 C31 C33 109.66(17)
C32 C31 Si1 112.11(14)
C33 C31 Si1 111.58(14)
C32 C31 H31 107.8
C33 C31 H31 107.8
Si1 C31 H31 107.8
C31 C32 H32A 109.5
C31 C32 H32B 109.5
H32A C32 H32B 109.5
C31 C32 H32C 109.5
H32A C32 H32C 109.5
H32B C32 H32C 109.5
C31 C33 H33A 109.5
C31 C33 H33B 109.5
H33A C33 H33B 109.5
C31 C33 H33C 109.5
H33A C33 H33C 109.5
H33B C33 H33C 109.5
C35 C34 C36 110.71(17)
C35 C34 Si1 112.74(14)
C36 C34 Si1 112.14(14)
C35 C34 H34 107.0
C36 C34 H34 107.0
Si1 C34 H34 107.0
C34 C35 H35A 109.5
C34 C35 H35B 109.5
H35A C35 H35B 109.5
C34 C35 H35C 109.5
H35A C35 H35C 109.5
H35B C35 H35C 109.5
C34 C36 H36A 109.5
C34 C36 H36B 109.5
H36A C36 H36B 109.5
C34 C36 H36C 109.5
H36A C36 H36C 109.5
H36B C36 H36C 109.5
C39 C37 C38 110.30(18)
C39 C37 Si1 114.11(15)
C38 C37 Si1 112.25(15)
C39 C37 H37 106.6
C38 C37 H37 106.6
Si1 C37 H37 106.6
C37 C38 H38A 109.5
C37 C38 H38B 109.5
H38A C38 H38B 109.5
C37 C38 H38C 109.5
H38A C38 H38C 109.5
H38B C38 H38C 109.5
C37 C39 H39A 109.5
C37 C39 H39B 109.5
H39A C39 H39B 109.5
C37 C39 H39C 109.5
H39A C39 H39C 109.5
H39B C39 H39C 109.5
C42 C41 C43 109.09(17)
C42 C41 Si2 112.57(14)
C43 C41 Si2 112.04(14)
C42 C41 H41 107.6
C43 C41 H41 107.6
Si2 C41 H41 107.6
C41 C42 H42A 109.5
C41 C42 H42B 109.5
H42A C42 H42B 109.5
C41 C42 H42C 109.5
H42A C42 H42C 109.5
H42B C42 H42C 109.5
C41 C43 H43A 109.5
C41 C43 H43B 109.5
H43A C43 H43B 109.5
C41 C43 H43C 109.5
H43A C43 H43C 109.5
H43B C43 H43C 109.5
C46 C44 C45 110.45(16)
C46 C44 Si2 112.69(13)
C45 C44 Si2 113.38(13)
C46 C44 H44 106.6
C45 C44 H44 106.6
Si2 C44 H44 106.6
C44 C45 H45A 109.5
C44 C45 H45B 109.5
H45A C45 H45B 109.5
C44 C45 H45C 109.5
H45A C45 H45C 109.5
H45B C45 H45C 109.5
C44 C46 H46A 109.5
C44 C46 H46B 109.5
H46A C46 H46B 109.5
C44 C46 H46C 109.5
H46A C46 H46C 109.5
H46B C46 H46C 109.5
C49 C47 C48 109.65(17)
C49 C47 Si2 114.67(13)
C48 C47 Si2 112.54(13)
C49 C47 H47 106.5
C48 C47 H47 106.5
Si2 C47 H47 106.5
C47 C48 H48A 109.5
C47 C48 H48B 109.5
H48A C48 H48B 109.5
C47 C48 H48C 109.5
H48A C48 H48C 109.5
H48B C48 H48C 109.5
C47 C49 H49A 109.5
C47 C49 H49B 109.5
H49A C49 H49B 109.5
C47 C49 H49C 109.5
H49A C49 H49C 109.5
H49B C49 H49C 109.5

loop_
_geom_bond_atom_site_label_1
_geom_bond_atom_site_label_2
_geom_bond_distance
Si1 C2 1.841(2)
Si1 C31 1.885(2)
Si1 C34 1.889(2)
Si1 C37 1.894(2)
Si2 C4 1.843(2)
Si2 C44 1.885(2)
Si2 C41 1.888(2)
Si2 C47 1.8985(19)
C1 C2 1.204(3)
C1 C11 1.436(3)
C3 C4 1.212(3)
C3 C25 1.429(3)
C11 C27 1.388(3)
C11 C12 1.422(3)
C12 N13 1.383(2)
C12 C24 1.420(3)
N13 C14 1.299(2)
C14 C22 1.429(3)
C14 C15 1.514(3)
C15 C16 1.501(3)
C15 H15A 0.9900
C15 H15B 0.9900
C16 C17 1.400(3)
C16 C21 1.402(3)
C17 C18 1.380(3)
C17 H17 0.9500
C18 C19 1.390(3)
C18 H18 0.9500
C19 C20 1.393(3)
C19 H19 0.9500
C20 C21 1.389(3)
C20 H20 0.9500
C21 C22 1.458(2)
C22 N23 1.323(2)
N23 C24 1.372(2)
C24 C25 1.431(2)
C25 C26 1.389(2)
C26 C27 1.392(3)
C26 H26 0.9500
C27 H27 0.9500
C31 C32 1.530(3)
C31 C33 1.532(3)
C31 H31 1.0000
C32 H32A 0.9800
C32 H32B 0.9800
C32 H32C 0.9800
C33 H33A 0.9800
C33 H33B 0.9800
C33 H33C 0.9800
C34 C35 1.530(3)
C34 C36 1.534(3)
C34 H34 1.0000
C35 H35A 0.9800
C35 H35B 0.9800
C35 H35C 0.9800
C36 H36A 0.9800
C36 H36B 0.9800
C36 H36C 0.9800
C37 C39 1.532(3)
C37 C38 1.539(3)
C37 H37 1.0000
C38 H38A 0.9800
C38 H38B 0.9800
C38 H38C 0.9800
C39 H39A 0.9800
C39 H39B 0.9800
C39 H39C 0.9800
C41 C42 1.533(3)
C41 C43 1.533(3)
C41 H41 1.0000
C42 H42A 0.9800
C42 H42B 0.9800
C42 H42C 0.9800
C43 H43A 0.9800
C43 H43B 0.9800
C43 H43C 0.9800
C44 C46 1.532(3)
C44 C45 1.535(3)
C44 H44 1.0000
C45 H45A 0.9800
C45 H45B 0.9800
C45 H45C 0.9800
C46 H46A 0.9800
C46 H46B 0.9800
C46 H46C 0.9800
C47 C49 1.537(3)
C47 C48 1.540(3)
C47 H47 1.0000
C48 H48A 0.9800
C48 H48B 0.9800
C48 H48C 0.9800
C49 H49A 0.9800
C49 H49B 0.9800
C49 H49C 0.9800

loop_
_geom_torsion_atom_site_label_1
_geom_torsion_atom_site_label_2
_geom_torsion_atom_site_label_3
_geom_torsion_atom_site_label_4
_geom_torsion
C27 C11 C12 N13 178.32(16)
C1 C11 C12 N13 -2.2(3)
C27 C11 C12 C24 -1.6(3)
C1 C11 C12 C24 177.86(16)
C24 C12 N13 C14 1.2(2)
C11 C12 N13 C14 -178.73(16)
C12 N13 C14 C22 0.6(3)
C12 N13 C14 C15 -179.36(17)
N13 C14 C15 C16 -177.85(17)
C22 C14 C15 C16 2.21(19)
C14 C15 C16 C17 179.11(18)
C14 C15 C16 C21 -1.7(2)
C21 C16 C17 C18 0.0(3)
C15 C16 C17 C18 179.17(18)
C16 C17 C18 C19 0.1(3)
C17 C18 C19 C20 0.0(3)
C18 C19 C20 C21 -0.2(3)
C19 C20 C21 C16 0.2(3)
C19 C20 C21 C22 -179.75(18)
C17 C16 C21 C20 -0.2(3)
C15 C16 C21 C20 -179.45(17)
C17 C16 C21 C22 179.82(16)
C15 C16 C21 C22 0.5(2)
N13 C14 C22 N23 -2.2(3)
C15 C14 C22 N23 177.70(16)
N13 C14 C22 C21 178.02(17)
C15 C14 C22 C21 -2.0(2)
C20 C21 C22 N23 1.2(3)
C16 C21 C22 N23 -178.78(18)
C20 C21 C22 C14 -179.07(19)
C16 C21 C22 C14 0.9(2)
C14 C22 N23 C24 1.8(2)
C21 C22 N23 C24 -178.51(17)
C22 N23 C24 C12 0.0(2)
C22 N23 C24 C25 179.62(16)
N13 C12 C24 N23 -1.5(3)
C11 C12 C24 N23 178.38(16)
N13 C12 C24 C25 178.81(16)
C11 C12 C24 C25 -1.3(3)
N23 C24 C25 C26 -176.05(16)
C12 C24 C25 C26 3.6(3)
N23 C24 C25 C3 6.2(2)
C12 C24 C25 C3 -174.11(16)
C3 C25 C26 C27 174.53(17)
C24 C25 C26 C27 -3.1(3)
C12 C11 C27 C26 2.2(3)
C1 C11 C27 C26 -177.28(18)
C25 C26 C27 C11 0.2(3)
C2 Si1 C31 C32 56.17(16)
C34 Si1 C31 C32 172.14(14)
C37 Si1 C31 C32 -62.88(17)
C2 Si1 C31 C33 -67.28(16)
C34 Si1 C31 C33 48.70(17)
C37 Si1 C31 C33 173.67(14)
C2 Si1 C34 C35 174.13(15)
C31 Si1 C34 C35 58.39(18)
C37 Si1 C34 C35 -67.16(17)
C2 Si1 C34 C36 -60.10(17)
C31 Si1 C34 C36 -175.84(14)
C37 Si1 C34 C36 58.61(17)
C2 Si1 C37 C39 -25.19(18)
C31 Si1 C37 C39 92.27(17)
C34 Si1 C37 C39 -142.51(16)
C2 Si1 C37 C38 -151.62(15)
C31 Si1 C37 C38 -34.15(18)
C34 Si1 C37 C38 91.06(17)
C4 Si2 C41 C42 52.06(17)
C44 Si2 C41 C42 169.42(14)
C47 Si2 C41 C42 -66.15(17)
C4 Si2 C41 C43 -71.33(16)
C44 Si2 C41 C43 46.03(16)
C47 Si2 C41 C43 170.46(14)
C4 Si2 C44 C46 174.97(13)
C41 Si2 C44 C46 58.11(15)
C47 Si2 C44 C46 -67.15(15)
C4 Si2 C44 C45 -58.64(15)
C41 Si2 C44 C45 -175.51(13)
C47 Si2 C44 C45 59.24(16)
C4 Si2 C47 C49 -32.46(17)
C44 Si2 C47 C49 -150.58(15)
C41 Si2 C47 C49 85.51(17)
C4 Si2 C47 C48 -158.71(14)
C44 Si2 C47 C48 83.18(16)
C41 Si2 C47 C48 -40.73(17)
